data_4135216
loop_
_publ_author_name
'Frydrych, Rafa\/l'
'Lis, Tadeusz'
'Bury, Wojciech'
'Cybi\'nska, Joanna'
'St\;epie\'n, Marcin'

_publ_section_title
;
 Feeding a Molecular Squid: A Pliable Nanocarbon Receptor for
 Electron-Poor Aromatics.
;
_journal_name_full 'Journal of the American Chemical Society'
_journal_paper_doi 10.1021/jacs.0c07956
_journal_year 2020
_chemical_formula_moiety 'C80 H78 O4, C14 H12 N2, 2(F6 P), C3 H6 O'
_chemical_formula_sum 'C97 H96 F12 N2 O5 P2'
_chemical_formula_weight 1659.69
_space_group_crystal_system monoclinic
_space_group_IT_number 14
_space_group_name_Hall '-P 2ybc'
_space_group_name_H-M_alt 'P 1 21/c 1'
_atom_sites_solution_hydrogens geom
_audit_creation_method SHELXL-2013
_cell_angle_alpha 90
_cell_angle_beta 102.05(5)
_cell_angle_gamma 90
_cell_formula_units_Z 4
_cell_length_a 21.800(9)
_cell_length_b 18.632(8)
_cell_length_c 20.532(8)
_cell_measurement_reflns_used 792
_cell_measurement_temperature 100(2)
_cell_measurement_theta_max 50
_cell_measurement_theta_min 3.5
_cell_volume 8156(6)
_computing_cell_refinement 'CrysAlisPro 1.171.39.46 (Rigaku OD, 2018)'
_computing_data_collection 'CrysAlisPro 1.171.39.46 (Rigaku OD, 2018)'
_computing_data_reduction 'CrysAlisPro 1.171.39.46 (Rigaku OD, 2018)'
_computing_structure_refinement 'SHELXL-2013 (Sheldrick, 2013)'
_computing_structure_solution 'SHELXS-97 (Sheldrick, 1990)'
_diffrn_ambient_environment N~2~
_diffrn_ambient_temperature 100(2)
_diffrn_detector 'CCD plate'
_diffrn_detector_area_resol_mean 10.3456
_diffrn_detector_type Ruby
_diffrn_measured_fraction_theta_full 0.999
_diffrn_measured_fraction_theta_max 0.973
_diffrn_measurement_device 'four-circle diffractometer'
_diffrn_measurement_device_type 'Xcalibur, Ruby, Gemini ultra'
_diffrn_radiation_monochromator mirror
_diffrn_radiation_probe x-ray
_diffrn_radiation_type 'Cu K\a'
_diffrn_radiation_wavelength 1.54184
_diffrn_reflns_av_unetI/netI 0.4186
_diffrn_reflns_Laue_measured_fraction_full 0.999
_diffrn_reflns_Laue_measured_fraction_max 0.973
_diffrn_reflns_limit_h_max 26
_diffrn_reflns_limit_h_min -26
_diffrn_reflns_limit_k_max 22
_diffrn_reflns_limit_k_min -22
_diffrn_reflns_limit_l_max 24
_diffrn_reflns_limit_l_min -15
_diffrn_reflns_number 22988
_diffrn_reflns_point_group_measured_fraction_full 0.999
_diffrn_reflns_point_group_measured_fraction_max 0.973
_diffrn_reflns_theta_full 67.000
_diffrn_reflns_theta_max 69.093
_diffrn_reflns_theta_min 3.587
_diffrn_source 'fine-focus sealed X-ray tube'
_diffrn_source_type 'Enhance Ultra (Cu) X-ray Source'
_exptl_absorpt_coefficient_mu 1.196
_exptl_absorpt_correction_T_max 0.985
_exptl_absorpt_correction_T_min 0.800
_exptl_absorpt_correction_type analytical
_exptl_absorpt_process_details
;
CrysAlisPro 1.171.39.46 (Rigaku Oxford Diffraction, 2018)
Analytical numeric absorption correction using a multifaceted crystal
			model based on expressions derived by R.C. Clark & J.S. Reid.
(Clark, R. C. & Reid, J. S. (1995). Acta Cryst. A51, 887-897)
Empirical absorption correction using spherical harmonics,
 implemented in SCALE3 ABSPACK scaling algorithm.
;
_exptl_crystal_colour 'dark red'
_exptl_crystal_density_diffrn 1.352
_exptl_crystal_description plate
_exptl_crystal_F_000 3480
_exptl_crystal_size_max 0.280
_exptl_crystal_size_mid 0.180
_exptl_crystal_size_min 0.013
_refine_diff_density_max 0.498
_refine_diff_density_min -0.545
_refine_diff_density_rms 0.090
_refine_ls_extinction_method none
_refine_ls_goodness_of_fit_ref 0.875
_refine_ls_hydrogen_treatment constr
_refine_ls_matrix_type full
_refine_ls_number_parameters 966
_refine_ls_number_reflns 22988
_refine_ls_number_restraints 1
_refine_ls_restrained_S_all 0.875
_refine_ls_R_factor_all 0.3169
_refine_ls_R_factor_gt 0.1082
_refine_ls_shift/su_max 0.000
_refine_ls_shift/su_mean 0.000
_refine_ls_structure_factor_coef Fsqd
_refine_ls_weighting_details
;
 w=1/[\s^2^(Fo^2^)+(0.0190P)^2^]
 where P=(Fo^2^+2Fc^2^)/3
;
_refine_ls_weighting_scheme calc
_refine_ls_wR_factor_gt 0.1297
_refine_ls_wR_factor_ref 0.1680
_reflns_Friedel_coverage 0.000
_reflns_number_gt 5060
_reflns_number_total 22988
_reflns_threshold_expression 'I > 2\s(I)'
_cod_data_source_file ja0c07956_si_003.cif
_cod_data_source_block rf21a
_cod_original_sg_symbol_H-M 'P 21/c'
_cod_database_code 4135216
_shelx_space_group_comment
;
The symmetry employed for this shelxl refinement is uniquely defined
by the following loop, which should always be used as a source of
symmetry information in preference to the above space-group names.
They are only intended as comments.
;
_shelx_estimated_absorpt_t_min 0.731
_shelx_estimated_absorpt_t_max 0.985
_shelxl_version_number 2013-2

loop_
_space_group_symop_operation_xyz
'x, y, z'
'-x, y+1/2, -z+1/2'
'-x, -y, -z'
'x, -y-1/2, z-1/2'

loop_
_atom_site_label
_atom_site_type_symbol
_atom_site_fract_x
_atom_site_fract_y
_atom_site_fract_z
_atom_site_U_iso_or_equiv
_atom_site_adp_type
_atom_site_occupancy
_atom_site_site_symmetry_order
_atom_site_calc_flag
_atom_site_refinement_flags_posn
_atom_site_refinement_flags_adp
_atom_site_refinement_flags_occupancy
_atom_site_disorder_assembly
_atom_site_disorder_group
C1A C 0.3244(7) 0.4336(7) 0.7633(5) 0.059(2) Uani 1 1 d . . . . .
C2A C 0.3555(6) 0.4085(7) 0.8267(5) 0.059(2) Uani 1 1 d . . . . .
H2A H 0.3310 0.3838 0.8528 0.071 Uiso 1 1 calc R U . . .
C3A C 0.4170(6) 0.4168(6) 0.8531(5) 0.050(3) Uani 1 1 d . . . . .
H3A H 0.4336 0.3993 0.8967 0.060 Uiso 1 1 calc R U . . .
C4A C 0.4583(6) 0.4520(7) 0.8160(5) 0.050(3) Uani 1 1 d . . . . .
C5A C 0.4270(6) 0.4817(7) 0.7553(5) 0.056(4) Uani 1 1 d . . . . .
H5A H 0.4507 0.5086 0.7300 0.067 Uiso 1 1 calc R U . . .
C6A C 0.3635(6) 0.4738(7) 0.7307(5) 0.059(2) Uani 1 1 d . . . . .
H6A H 0.3454 0.4967 0.6899 0.071 Uiso 1 1 calc R U . . .
C1B C 0.5272(7) 0.4499(7) 0.8392(5) 0.055(4) Uani 1 1 d . . . . .
C2B C 0.5564(6) 0.3930(7) 0.8775(5) 0.064(3) Uani 1 1 d . . . . .
H2B H 0.5310 0.3608 0.8962 0.077 Uiso 1 1 calc R U . . .
C3B C 0.6191(7) 0.3811(8) 0.8894(5) 0.064(3) Uani 1 1 d . . . . .
H3B H 0.6365 0.3412 0.9158 0.077 Uiso 1 1 calc R U . . .
C4B C 0.6579(6) 0.4272(7) 0.8633(5) 0.051(4) Uani 1 1 d . . . . .
C5B C 0.6293(6) 0.4864(8) 0.8304(5) 0.065(5) Uani 1 1 d . . . . .
H5B H 0.6552 0.5212 0.8156 0.078 Uiso 1 1 calc R U . . .
C6B C 0.5665(7) 0.4983(7) 0.8177(5) 0.062(4) Uani 1 1 d . . . . .
H6B H 0.5497 0.5400 0.7940 0.074 Uiso 1 1 calc R U . . .
C1C C 0.7165(7) 0.3992(7) 0.8528(5) 0.058(4) Uani 1 1 d . . . . .
C2C C 0.7456(6) 0.3392(8) 0.8841(5) 0.069(5) Uani 1 1 d . . . . .
H2C H 0.7405 0.3292 0.9280 0.083 Uiso 1 1 calc R U . . .
C3C C 0.7808(8) 0.2935(9) 0.8564(5) 0.088(6) Uani 1 1 d . . . . .
H3C H 0.7988 0.2526 0.8807 0.106 Uiso 1 1 calc R U . . .
C4C C 0.7912(7) 0.3056(8) 0.7925(6) 0.061(4) Uani 1 1 d . . . . .
C5C C 0.7757(6) 0.3743(8) 0.7670(5) 0.063(4) Uani 1 1 d . . . . .
H5C H 0.7891 0.3886 0.7278 0.075 Uiso 1 1 calc R U . . .
C6C C 0.7418(7) 0.4217(7) 0.7963(6) 0.067(4) Uani 1 1 d . . . . .
H6C H 0.7349 0.4692 0.7795 0.081 Uiso 1 1 calc R U . . .
C1D C 0.7915(6) 0.2452(8) 0.7438(6) 0.055(4) Uani 1 1 d . . . . .
C2D C 0.7975(5) 0.2582(7) 0.6774(5) 0.053(4) Uani 1 1 d . . . . .
H2D H 0.8269 0.2925 0.6687 0.063 Uiso 1 1 calc R U . . .
C3D C 0.7607(6) 0.2211(7) 0.6251(5) 0.054(4) Uani 1 1 d . . . . .
H3D H 0.7639 0.2327 0.5809 0.065 Uiso 1 1 calc R U . . .
C4D C 0.7199(6) 0.1683(7) 0.6348(5) 0.049(4) Uani 1 1 d . . . . .
C5D C 0.7248(7) 0.1438(7) 0.7023(5) 0.070(5) Uani 1 1 d . . . . .
H5D H 0.7034 0.1018 0.7116 0.084 Uiso 1 1 calc R U . . .
C6D C 0.7620(6) 0.1836(7) 0.7539(5) 0.054(4) Uani 1 1 d . . . . .
H6D H 0.7668 0.1664 0.7982 0.065 Uiso 1 1 calc R U . . .
C1E C 0.6608(6) 0.1548(7) 0.5886(6) 0.048(4) Uani 1 1 d . . . . .
C2E C 0.6310(7) 0.2109(8) 0.5491(5) 0.067(5) Uani 1 1 d . . . . .
H2E H 0.6568 0.2489 0.5394 0.080 Uiso 1 1 calc R U . . .
C3E C 0.5700(6) 0.2157(7) 0.5241(5) 0.049(4) Uani 1 1 d . . . . .
H3E H 0.5536 0.2567 0.4987 0.058 Uiso 1 1 calc R U . . .
C4E C 0.5297(5) 0.1605(7) 0.5350(4) 0.033(3) Uani 1 1 d . . . . .
C5E C 0.5594(6) 0.0984(7) 0.5657(5) 0.054(4) Uani 1 1 d . . . . .
H5E H 0.5349 0.0565 0.5675 0.065 Uiso 1 1 calc R U . . .
C6E C 0.6212(6) 0.0961(7) 0.5927(5) 0.052(4) Uani 1 1 d . . . . .
H6E H 0.6386 0.0538 0.6150 0.062 Uiso 1 1 calc R U . . .
C1F C 0.4614(6) 0.1680(7) 0.5191(4) 0.046(4) Uani 1 1 d . . . . .
C2F C 0.4312(6) 0.2193(6) 0.4742(5) 0.043(3) Uani 1 1 d . . . . .
H2F H 0.4555 0.2476 0.4505 0.051 Uiso 1 1 calc R U . . .
C3F C 0.3656(6) 0.2309(7) 0.4625(5) 0.046(4) Uani 1 1 d . . . . .
H3F H 0.3465 0.2665 0.4317 0.055 Uiso 1 1 calc R U . . .
C4F C 0.3289(6) 0.1895(7) 0.4968(5) 0.042(3) Uani 1 1 d . . . . .
C5F C 0.3608(6) 0.1412(8) 0.5413(6) 0.073(5) Uani 1 1 d . . . . .
H5F H 0.3381 0.1122 0.5661 0.088 Uiso 1 1 calc R U . . .
C6F C 0.4244(7) 0.1334(8) 0.5514(6) 0.087(6) Uani 1 1 d . . . . .
H6F H 0.4436 0.1002 0.5846 0.104 Uiso 1 1 calc R U . . .
C11 C 0.2603(6) 0.4214(6) 0.7348(5) 0.042(3) Uani 1 1 d . . . . .
C21 C 0.2287(6) 0.3599(6) 0.7539(4) 0.0437(15) Uani 1 1 d . . . . .
H21 H 0.2518 0.3261 0.7841 0.052 Uiso 1 1 calc R U . . .
C31 C 0.1656(6) 0.3487(6) 0.7295(4) 0.0437(15) Uani 1 1 d . . . . .
C41 C 0.1331(6) 0.3981(7) 0.6849(4) 0.0437(15) Uani 1 1 d . . . . .
C51 C 0.1632(6) 0.4540(6) 0.6599(4) 0.0437(15) Uani 1 1 d . . . . .
C61 C 0.2254(6) 0.4639(6) 0.6859(4) 0.0437(15) Uani 1 1 d . . . . .
H61 H 0.2460 0.5025 0.6692 0.052 Uiso 1 1 calc R U . . .
O11 O 0.0688(4) 0.3899(5) 0.6652(3) 0.066(3) Uani 1 1 d . . . . .
C71 C 0.0326(6) 0.4281(7) 0.7040(5) 0.065(5) Uani 1 1 d . . . . .
H71A H 0.0470 0.4785 0.7094 0.079 Uiso 1 1 calc R U . . .
H71B H 0.0383 0.4062 0.7488 0.079 Uiso 1 1 calc R U . . .
C81 C -0.0343(7) 0.4261(9) 0.6711(6) 0.099(7) Uani 1 1 d . . . . .
H81A H -0.0430 0.3767 0.6540 0.118 Uiso 1 1 calc R U . . .
H81B H -0.0390 0.4577 0.6315 0.118 Uiso 1 1 calc R U . . .
C91 C -0.0915(7) 0.4474(8) 0.7085(7) 0.109(7) Uani 1 1 d D . . . .
H91A H -0.1322 0.4518 0.6766 0.131 Uiso 1 1 calc R U . . .
H91B H -0.0954 0.4124 0.7437 0.131 Uiso 1 1 calc R U . . .
C101 C -0.0701(8) 0.5130(7) 0.7350(6) 0.114(7) Uani 1 1 d D . . . .
H10A H -0.1001 0.5330 0.7596 0.170 Uiso 1 1 calc R U . . .
H10B H -0.0656 0.5458 0.6990 0.170 Uiso 1 1 calc R U . . .
H10C H -0.0292 0.5068 0.7653 0.170 Uiso 1 1 calc R U . . .
C01 C 0.1370(6) 0.2805(6) 0.7500(4) 0.048(4) Uani 1 1 d . . . . .
H01A H 0.1477 0.2765 0.7991 0.057 Uiso 1 1 calc R U . . .
H01B H 0.0908 0.2838 0.7363 0.057 Uiso 1 1 calc R U . . .
C12 C 0.1580(5) 0.2158(6) 0.7213(4) 0.037(3) Uani 1 1 d . . . . .
C22 C 0.1252(6) 0.1877(6) 0.6581(4) 0.034(3) Uani 1 1 d . . . . .
C32 C 0.1518(5) 0.1345(6) 0.6276(5) 0.035(3) Uani 1 1 d . . . . .
C42 C 0.2027(5) 0.0969(7) 0.6587(4) 0.051(4) Uani 1 1 d . . . . .
H42 H 0.2172 0.0568 0.6376 0.062 Uiso 1 1 calc R U . . .
C52 C 0.2344(5) 0.1193(6) 0.7247(4) 0.043(3) Uani 1 1 d . . . . .
H52 H 0.2697 0.0940 0.7489 0.051 Uiso 1 1 calc R U . . .
C62 C 0.2109(6) 0.1790(6) 0.7507(5) 0.044(3) Uani 1 1 d . . . . .
H62 H 0.2333 0.1960 0.7926 0.053 Uiso 1 1 calc R U . . .
O12 O 0.0708(4) 0.2226(5) 0.6289(3) 0.049(2) Uani 1 1 d . . . . .
C72 C 0.0177(6) 0.1796(7) 0.6337(5) 0.051(4) Uani 1 1 d . . . . .
H72A H 0.0282 0.1287 0.6273 0.061 Uiso 1 1 calc R U . . .
H72B H -0.0174 0.1929 0.5967 0.061 Uiso 1 1 calc R U . . .
C82 C -0.0046(6) 0.1858(7) 0.6988(5) 0.065(4) Uani 1 1 d . . . . .
H82A H 0.0303 0.1730 0.7360 0.077 Uiso 1 1 calc R U . . .
H82B H -0.0161 0.2364 0.7051 0.077 Uiso 1 1 calc R U . . .
C92 C -0.0586(6) 0.1400(8) 0.7017(5) 0.070(5) Uani 1 1 d . . . . .
H92A H -0.0498 0.0906 0.6882 0.084 Uiso 1 1 calc R U . . .
H92B H -0.0958 0.1579 0.6696 0.084 Uiso 1 1 calc R U . . .
C102 C -0.0735(6) 0.1380(7) 0.7726(4) 0.075(5) Uani 1 1 d . . . . .
H10D H -0.1148 0.1163 0.7702 0.113 Uiso 1 1 calc R U . . .
H10E H -0.0734 0.1870 0.7899 0.113 Uiso 1 1 calc R U . . .
H10F H -0.0415 0.1095 0.8022 0.113 Uiso 1 1 calc R U . . .
C02 C 0.1247(5) 0.1147(6) 0.5519(4) 0.039(3) Uani 1 1 d . . . . .
H02A H 0.0792 0.1246 0.5396 0.046 Uiso 1 1 calc R U . . .
H02B H 0.1319 0.0634 0.5436 0.046 Uiso 1 1 calc R U . . .
C13 C 0.2609(6) 0.2018(6) 0.4862(4) 0.039(3) Uani 1 1 d . . . . .
C23 C 0.2265(5) 0.1564(7) 0.5171(5) 0.045(3) Uani 1 1 d . . . . .
H23 H 0.2472 0.1184 0.5438 0.053 Uiso 1 1 calc R U . . .
C33 C 0.1623(6) 0.1648(7) 0.5103(4) 0.044(3) Uani 1 1 d . . . . .
C43 C 0.1296(5) 0.2154(7) 0.4668(5) 0.037(3) Uani 1 1 d . . . . .
C53 C 0.1645(6) 0.2666(7) 0.4400(5) 0.042(3) Uani 1 1 d . . . . .
C63 C 0.2289(6) 0.2587(6) 0.4500(4) 0.039(3) Uani 1 1 d . . . . .
H63 H 0.2522 0.2935 0.4315 0.047 Uiso 1 1 calc R U . . .
O13 O 0.0649(4) 0.2201(5) 0.4527(3) 0.052(2) Uani 1 1 d . . . . .
C73 C 0.0358(5) 0.1837(8) 0.3921(5) 0.065(5) Uani 1 1 d . . . . .
H73A H 0.0516 0.1338 0.3931 0.078 Uiso 1 1 calc R U . . .
H73B H 0.0467 0.2084 0.3534 0.078 Uiso 1 1 calc R U . . .
C83 C -0.0335(5) 0.1831(8) 0.3853(5) 0.064(5) Uani 1 1 d . . . . .
H83A H -0.0534 0.1699 0.3389 0.077 Uiso 1 1 calc R U . . .
H83B H -0.0478 0.2320 0.3937 0.077 Uiso 1 1 calc R U . . .
C93 C -0.0549(7) 0.1312(7) 0.4325(6) 0.082(5) Uani 1 1 d . . . . .
H93A H -0.0322 0.1431 0.4782 0.099 Uiso 1 1 calc R U . . .
H93B H -0.1000 0.1401 0.4306 0.099 Uiso 1 1 calc R U . . .
C103 C -0.0467(8) 0.0526(7) 0.4220(6) 0.131(9) Uani 1 1 d . . . . .
H10G H -0.0738 0.0379 0.3798 0.197 Uiso 1 1 calc R U . . .
H10H H -0.0581 0.0256 0.4587 0.197 Uiso 1 1 calc R U . . .
H10I H -0.0029 0.0428 0.4205 0.197 Uiso 1 1 calc R U . . .
C03 C 0.1321(6) 0.3321(6) 0.4066(4) 0.052(4) Uani 1 1 d . . . . .
H03A H 0.1385 0.3346 0.3603 0.063 Uiso 1 1 calc R U . . .
H03B H 0.0864 0.3279 0.4046 0.063 Uiso 1 1 calc R U . . .
C14 C 0.1557(6) 0.3994(6) 0.4422(4) 0.039(3) Uani 1 1 d . . . . .
C24 C 0.1318(6) 0.4187(6) 0.4997(5) 0.039(3) Uani 1 1 d . . . . .
C34 C 0.1537(6) 0.4799(6) 0.5362(5) 0.045(4) Uani 1 1 d . . . . .
C44 C 0.1983(6) 0.5239(6) 0.5180(5) 0.048(4) Uani 1 1 d . . . . .
H44 H 0.2128 0.5657 0.5430 0.057 Uiso 1 1 calc R U . . .
C54 C 0.2220(6) 0.5047(7) 0.4606(5) 0.060(4) Uani 1 1 d . . . . .
H54 H 0.2541 0.5323 0.4476 0.072 Uiso 1 1 calc R U . . .
C64 C 0.1971(6) 0.4445(6) 0.4240(4) 0.040(3) Uani 1 1 d . . . . .
H64 H 0.2102 0.4349 0.3836 0.048 Uiso 1 1 calc R U . . .
O14 O 0.0898(4) 0.3717(5) 0.5203(3) 0.051(2) Uani 1 1 d . . . . .
C74 C 0.0250(5) 0.3890(7) 0.4975(5) 0.063(4) Uani 1 1 d . . . . .
H74A H 0.0150 0.3926 0.4483 0.076 Uiso 1 1 calc R U . . .
H74B H 0.0157 0.4358 0.5161 0.076 Uiso 1 1 calc R U . . .
C84 C -0.0141(6) 0.3308(7) 0.5200(5) 0.072(5) Uani 1 1 d . . . . .
H84A H -0.0037 0.3275 0.5692 0.086 Uiso 1 1 calc R U . . .
H84B H -0.0041 0.2841 0.5018 0.086 Uiso 1 1 calc R U . . .
C94 C -0.0833(6) 0.3464(8) 0.4967(5) 0.072(5) Uani 1 1 d . . . . .
H94A H -0.0939 0.3462 0.4474 0.087 Uiso 1 1 calc R U . . .
H94B H -0.0923 0.3950 0.5119 0.087 Uiso 1 1 calc R U . . .
C104 C -0.1252(6) 0.2919(7) 0.5227(5) 0.078(5) Uani 1 1 d . . . . .
H10J H -0.1684 0.3096 0.5141 0.116 Uiso 1 1 calc R U . . .
H10K H -0.1100 0.2853 0.5707 0.116 Uiso 1 1 calc R U . . .
H10L H -0.1238 0.2459 0.4999 0.116 Uiso 1 1 calc R U . . .
C04 C 0.1295(6) 0.4990(6) 0.6002(4) 0.055(4) Uani 1 1 d . . . . .
H04A H 0.1368 0.5506 0.6104 0.066 Uiso 1 1 calc R U . . .
H04B H 0.0838 0.4900 0.5925 0.066 Uiso 1 1 calc R U . . .
P1 P 0.3692(2) 0.6304(2) 0.59106(15) 0.0535(10) Uani 1 1 d . . . . .
F1A F 0.4040(4) 0.6252(4) 0.5310(3) 0.090(3) Uani 1 1 d . . . . .
F2A F 0.3428(4) 0.5509(4) 0.5758(3) 0.077(3) Uani 1 1 d . . . . .
F3A F 0.4314(4) 0.5959(4) 0.6392(3) 0.088(3) Uani 1 1 d . . . . .
F4A F 0.3374(5) 0.6354(5) 0.6529(4) 0.135(5) Uani 1 1 d . . . . .
F5A F 0.3079(4) 0.6621(4) 0.5463(4) 0.104(3) Uani 1 1 d . . . . .
F6A F 0.3976(5) 0.7082(4) 0.6070(3) 0.104(4) Uani 1 1 d . . . . .
P2 P 0.3882(2) 0.0548(2) 0.87629(15) 0.0599(11) Uani 1 1 d . . . . .
F1B F 0.4370(4) 0.0077(5) 0.8453(3) 0.104(4) Uani 1 1 d . . . . .
F2B F 0.3432(5) 0.1004(5) 0.9100(5) 0.121(4) Uani 1 1 d . . . . .
F3B F 0.3911(5) -0.0053(5) 0.9317(3) 0.129(4) Uani 1 1 d . . . . .
F4B F 0.3302(4) 0.0112(5) 0.8342(4) 0.127(4) Uani 1 1 d . . . . .
F5B F 0.3856(5) 0.1111(5) 0.8196(4) 0.131(4) Uani 1 1 d . . . . .
F6B F 0.4447(4) 0.0970(6) 0.9170(4) 0.127(4) Uani 1 1 d . . . . .
O1S O 0.1073(6) -0.0016(8) 0.4161(6) 0.137(6) Uani 1 1 d . . . . .
C1S C 0.1612(7) -0.0092(9) 0.4212(7) 0.063(4) Uani 1 1 d . . . . .
C2S C 0.1997(8) -0.0501(7) 0.4749(5) 0.133(9) Uani 1 1 d . . . . .
H2SA H 0.2206 -0.0892 0.4562 0.200 Uiso 1 1 calc R U . . .
H2SB H 0.1731 -0.0701 0.5035 0.200 Uiso 1 1 calc R U . . .
H2SC H 0.2313 -0.0185 0.5013 0.200 Uiso 1 1 calc R U . . .
C3S C 0.1943(8) 0.0229(8) 0.3721(6) 0.156(10) Uani 1 1 d . . . . .
H3SA H 0.2294 0.0521 0.3955 0.235 Uiso 1 1 calc R U . . .
H3SB H 0.1651 0.0532 0.3411 0.235 Uiso 1 1 calc R U . . .
H3SC H 0.2102 -0.0154 0.3474 0.235 Uiso 1 1 calc R U . . .
N1 N 0.5196(5) 0.3494(6) 0.6291(4) 0.059(3) Uani 1 1 d . . . . .
N2 N 0.3902(5) 0.3735(6) 0.5952(4) 0.0580(12) Uani 1 1 d . . . . .
C1K C 0.5802(6) 0.3446(6) 0.6484(5) 0.0580(12) Uani 1 1 d . . . . .
H1K H 0.6063 0.3722 0.6263 0.070 Uiso 1 1 calc R U . . .
C2K C 0.6092(7) 0.2977(6) 0.7035(5) 0.0580(12) Uani 1 1 d . . . . .
H2K H 0.6536 0.2935 0.7158 0.070 Uiso 1 1 calc R U . . .
C3K C 0.5722(7) 0.2602(6) 0.7367(5) 0.0580(12) Uani 1 1 d . . . . .
H3K H 0.5899 0.2298 0.7729 0.070 Uiso 1 1 calc R U . . .
C4K C 0.4623(7) 0.2249(9) 0.7432(6) 0.082(5) Uani 1 1 d . . . . .
H4K H 0.4781 0.1919 0.7779 0.098 Uiso 1 1 calc R U . . .
C5K C 0.3999(7) 0.2303(7) 0.7209(6) 0.069(5) Uani 1 1 d . . . . .
H5K H 0.3728 0.2013 0.7405 0.082 Uiso 1 1 calc R U . . .
C6K C 0.3099(6) 0.2864(7) 0.6418(5) 0.064(4) Uani 1 1 d . . . . .
H6K H 0.2814 0.2545 0.6560 0.076 Uiso 1 1 calc R U . . .
C7K C 0.2873(6) 0.3378(6) 0.5965(5) 0.0580(12) Uani 1 1 d . . . . .
H7K H 0.2434 0.3437 0.5807 0.070 Uiso 1 1 calc R U . . .
C8K C 0.3295(6) 0.3813(7) 0.5738(5) 0.0580(12) Uani 1 1 d . . . . .
H8K H 0.3144 0.4177 0.5421 0.070 Uiso 1 1 calc R U . . .
C9K C 0.5058(8) 0.2677(7) 0.7157(6) 0.066(5) Uani 1 1 d . . . . .
C10K C 0.4125(7) 0.3234(7) 0.6416(5) 0.0580(12) Uani 1 1 d . . . . .
C11K C 0.4785(7) 0.3128(6) 0.6619(4) 0.050(4) Uani 1 1 d . . . . .
C12K C 0.3734(7) 0.2791(7) 0.6681(5) 0.0580(12) Uani 1 1 d . . . . .
C1L C 0.4927(6) 0.3895(6) 0.5679(5) 0.0580(12) Uani 1 1 d . . . . .
H1LA H 0.5235 0.4251 0.5587 0.070 Uiso 1 1 calc R U . . .
H2LA H 0.4828 0.3561 0.5297 0.070 Uiso 1 1 calc R U . . .
C2L C 0.4352(6) 0.4266(6) 0.5761(5) 0.0580(12) Uani 1 1 d . . . . .
H3L H 0.4155 0.4506 0.5339 0.070 Uiso 1 1 calc R U . . .
H4L H 0.4458 0.4637 0.6111 0.070 Uiso 1 1 calc R U . . .

loop_
_atom_site_aniso_label
_atom_site_aniso_U_11
_atom_site_aniso_U_22
_atom_site_aniso_U_33
_atom_site_aniso_U_23
_atom_site_aniso_U_13
_atom_site_aniso_U_12
C1A 0.098(7) 0.055(6) 0.023(3) 0.016(4) 0.012(4) 0.008(5)
C2A 0.098(7) 0.055(6) 0.023(3) 0.016(4) 0.012(4) 0.008(5)
C3A 0.061(7) 0.064(7) 0.026(4) 0.013(5) 0.014(4) -0.007(6)
C4A 0.061(7) 0.064(7) 0.026(4) 0.013(5) 0.014(4) -0.007(6)
C5A 0.088(11) 0.042(9) 0.040(7) -0.002(7) 0.018(8) 0.006(9)
C6A 0.098(7) 0.055(6) 0.023(3) 0.016(4) 0.012(4) 0.008(5)
C1B 0.102(13) 0.045(9) 0.023(6) -0.010(6) 0.023(7) -0.019(9)
C2B 0.103(9) 0.072(7) 0.017(4) 0.023(4) 0.009(6) -0.004(8)
C3B 0.103(9) 0.072(7) 0.017(4) 0.023(4) 0.009(6) -0.004(8)
C4B 0.063(10) 0.065(11) 0.022(5) 0.004(7) -0.002(6) 0.038(8)
C5B 0.065(11) 0.090(13) 0.034(6) -0.016(8) -0.006(7) -0.021(10)
C6B 0.106(13) 0.050(9) 0.022(6) 0.003(7) -0.002(7) -0.011(10)
C1C 0.093(12) 0.056(10) 0.023(6) -0.010(7) 0.007(7) -0.001(9)
C2C 0.091(12) 0.086(13) 0.022(6) -0.006(8) -0.009(7) 0.021(10)
C3C 0.138(16) 0.104(15) 0.032(7) -0.004(8) 0.040(9) 0.036(13)
C4C 0.075(11) 0.068(12) 0.041(7) -0.019(8) 0.011(7) -0.010(9)
C5C 0.071(11) 0.073(12) 0.045(7) 0.025(8) 0.013(7) -0.003(9)
C6C 0.091(12) 0.053(11) 0.062(9) -0.017(8) 0.024(9) -0.007(9)
C1D 0.037(8) 0.084(13) 0.048(7) 0.022(8) 0.016(6) 0.007(8)
C2D 0.037(8) 0.059(10) 0.063(8) -0.027(8) 0.012(7) -0.011(7)
C3D 0.048(9) 0.079(11) 0.037(6) 0.006(7) 0.014(6) -0.030(8)
C4D 0.044(8) 0.062(10) 0.047(7) -0.018(7) 0.024(7) -0.012(8)
C5D 0.127(14) 0.055(11) 0.032(6) -0.007(7) 0.026(8) -0.030(10)
C6D 0.068(10) 0.058(10) 0.037(7) 0.019(7) 0.011(7) -0.013(8)
C1E 0.051(9) 0.057(10) 0.045(7) 0.015(7) 0.031(7) -0.003(8)
C2E 0.093(13) 0.094(13) 0.016(5) -0.008(7) 0.016(7) 0.028(11)
C3E 0.057(10) 0.065(11) 0.018(5) -0.001(6) -0.005(6) 0.011(9)
C4E 0.039(8) 0.045(9) 0.015(5) -0.017(5) 0.007(5) -0.002(7)
C5E 0.079(11) 0.058(10) 0.021(5) -0.009(7) 0.000(6) 0.013(9)
C6E 0.051(9) 0.080(11) 0.027(6) 0.015(7) 0.013(6) 0.005(9)
C1F 0.074(10) 0.053(10) 0.014(5) -0.007(6) 0.015(6) -0.003(8)
C2F 0.068(10) 0.039(8) 0.028(6) 0.003(6) 0.026(6) 0.003(8)
C3F 0.054(9) 0.058(10) 0.018(5) 0.003(6) -0.009(6) 0.026(8)
C4F 0.064(10) 0.046(9) 0.017(5) 0.014(6) 0.008(6) 0.028(7)
C5F 0.069(11) 0.104(14) 0.054(8) 0.044(9) 0.030(8) 0.021(10)
C6F 0.082(13) 0.110(15) 0.066(9) 0.051(10) 0.013(9) -0.011(12)
C11 0.072(10) 0.036(8) 0.023(5) -0.015(6) 0.018(6) 0.007(7)
C21 0.072(4) 0.045(4) 0.015(2) 0.005(2) 0.011(2) 0.016(4)
C31 0.072(4) 0.045(4) 0.015(2) 0.005(2) 0.011(2) 0.016(4)
C41 0.072(4) 0.045(4) 0.015(2) 0.005(2) 0.011(2) 0.016(4)
C51 0.072(4) 0.045(4) 0.015(2) 0.005(2) 0.011(2) 0.016(4)
C61 0.072(4) 0.045(4) 0.015(2) 0.005(2) 0.011(2) 0.016(4)
O11 0.102(8) 0.075(8) 0.029(4) 0.016(5) 0.030(5) 0.051(7)
C71 0.089(12) 0.084(12) 0.025(6) 0.028(7) 0.015(7) 0.058(10)
C81 0.107(15) 0.134(18) 0.076(10) 0.042(11) 0.067(11) 0.023(13)
C91 0.123(17) 0.133(18) 0.065(10) 0.002(12) 0.005(10) -0.082(15)
C101 0.21(2) 0.089(15) 0.045(8) -0.009(9) 0.033(11) -0.049(15)
C01 0.073(10) 0.049(9) 0.029(6) -0.005(6) 0.031(6) 0.011(8)
C12 0.048(8) 0.046(8) 0.023(5) 0.016(6) 0.021(6) 0.013(7)
C22 0.044(8) 0.042(8) 0.021(5) 0.000(5) 0.016(5) 0.011(7)
C32 0.047(8) 0.031(7) 0.032(5) 0.018(6) 0.018(6) 0.016(7)
C42 0.035(8) 0.093(12) 0.023(5) -0.016(7) 0.000(5) 0.015(8)
C52 0.055(8) 0.053(9) 0.027(5) 0.001(6) 0.026(6) -0.004(7)
C62 0.068(10) 0.040(8) 0.033(6) 0.003(6) 0.032(7) 0.001(7)
O12 0.061(6) 0.061(7) 0.033(4) 0.005(4) 0.024(4) 0.014(5)
C72 0.063(10) 0.058(10) 0.032(6) 0.023(7) 0.014(6) 0.013(8)
C82 0.092(12) 0.077(12) 0.029(6) 0.008(7) 0.023(7) -0.005(10)
C92 0.083(11) 0.103(14) 0.037(7) 0.000(8) 0.042(7) -0.022(10)
C102 0.098(12) 0.100(13) 0.029(6) -0.032(8) 0.017(7) -0.043(11)
C02 0.058(8) 0.047(8) 0.013(5) -0.003(5) 0.011(5) -0.015(7)
C13 0.060(9) 0.040(8) 0.015(5) -0.013(6) -0.001(6) -0.016(7)
C23 0.047(9) 0.063(10) 0.024(5) 0.001(6) 0.008(6) -0.015(7)
C33 0.058(9) 0.058(9) 0.019(5) 0.012(6) 0.014(6) -0.007(8)
C43 0.037(8) 0.054(9) 0.023(5) 0.007(6) 0.014(5) 0.029(7)
C53 0.046(9) 0.053(10) 0.021(5) -0.013(6) -0.009(6) 0.007(7)
C63 0.058(9) 0.045(9) 0.015(5) 0.002(6) 0.010(5) -0.008(7)
O13 0.063(7) 0.069(7) 0.027(4) -0.001(4) 0.014(4) -0.001(5)
C73 0.059(10) 0.111(14) 0.021(5) -0.007(7) -0.002(6) -0.040(10)
C83 0.034(8) 0.123(15) 0.033(6) 0.008(8) 0.002(6) -0.018(9)
C93 0.099(13) 0.101(14) 0.045(8) 0.009(9) 0.012(8) -0.021(13)
C103 0.25(3) 0.101(16) 0.046(9) 0.000(11) 0.033(12) -0.039(18)
C03 0.071(10) 0.071(10) 0.015(5) -0.010(6) 0.011(6) 0.027(9)
C14 0.060(9) 0.042(8) 0.017(5) 0.000(5) 0.017(5) -0.019(7)
C24 0.066(9) 0.030(8) 0.029(6) 0.014(6) 0.024(6) 0.009(7)
C34 0.069(10) 0.040(9) 0.021(5) 0.000(6) 0.001(6) 0.019(7)
C44 0.059(9) 0.048(9) 0.041(7) -0.011(6) 0.021(6) 0.005(7)
C54 0.069(10) 0.070(11) 0.034(6) 0.022(8) -0.005(7) -0.002(9)
C64 0.074(9) 0.030(8) 0.019(5) -0.003(5) 0.013(6) -0.014(7)
O14 0.053(6) 0.076(7) 0.027(4) 0.009(5) 0.014(4) 0.018(5)
C74 0.051(9) 0.103(13) 0.037(6) 0.018(8) 0.012(7) 0.042(9)
C84 0.094(12) 0.108(13) 0.017(5) 0.006(7) 0.019(7) -0.028(11)
C94 0.056(10) 0.125(15) 0.036(7) 0.052(8) 0.011(7) -0.005(10)
C104 0.080(12) 0.103(14) 0.057(8) 0.007(9) 0.030(8) 0.016(10)
C04 0.114(12) 0.028(7) 0.024(5) 0.012(6) 0.020(7) 0.024(8)
P1 0.083(3) 0.051(2) 0.0314(15) -0.0003(18) 0.0220(18) 0.010(2)
F1A 0.152(9) 0.092(7) 0.033(4) -0.008(4) 0.038(5) 0.000(7)
F2A 0.109(7) 0.077(6) 0.046(4) -0.003(5) 0.018(4) -0.006(6)
F3A 0.120(8) 0.094(7) 0.044(4) 0.034(5) 0.008(4) 0.035(6)
F4A 0.231(12) 0.127(9) 0.080(6) 0.031(6) 0.108(7) 0.075(9)
F5A 0.112(8) 0.106(8) 0.091(6) 0.052(6) 0.014(6) 0.063(6)
F6A 0.227(12) 0.057(6) 0.036(4) -0.018(4) 0.041(6) -0.010(7)
P2 0.087(3) 0.064(3) 0.0298(15) 0.0043(18) 0.0140(19) 0.006(3)
F1B 0.166(10) 0.112(8) 0.046(4) 0.000(5) 0.046(5) 0.061(8)
F2B 0.143(10) 0.072(7) 0.171(9) -0.011(7) 0.088(8) 0.034(7)
F3B 0.221(13) 0.129(9) 0.039(4) 0.010(5) 0.030(6) 0.050(9)
F4B 0.124(9) 0.164(10) 0.074(6) 0.047(7) -0.019(6) -0.075(8)
F5B 0.182(11) 0.118(9) 0.089(6) 0.042(6) 0.018(7) -0.040(9)
F6B 0.092(8) 0.232(12) 0.056(5) -0.061(7) 0.013(5) -0.071(8)
O1S 0.114(11) 0.188(15) 0.100(9) -0.063(10) 0.004(9) 0.006(12)
C1S 0.071(12) 0.055(11) 0.057(8) -0.006(8) -0.001(9) 0.003(10)
C2S 0.27(3) 0.098(14) 0.040(8) 0.030(9) 0.047(12) 0.107(16)
C3S 0.25(3) 0.18(2) 0.050(9) 0.041(11) 0.061(13) -0.067(19)
N1 0.071(8) 0.072(9) 0.027(5) -0.012(6) -0.005(5) 0.015(7)
N2 0.089(4) 0.054(3) 0.0285(18) 0.0031(19) 0.007(2) 0.020(3)
C1K 0.089(4) 0.054(3) 0.0285(18) 0.0031(19) 0.007(2) 0.020(3)
C2K 0.089(4) 0.054(3) 0.0285(18) 0.0031(19) 0.007(2) 0.020(3)
C3K 0.089(4) 0.054(3) 0.0285(18) 0.0031(19) 0.007(2) 0.020(3)
C4K 0.088(13) 0.118(16) 0.029(6) 0.025(9) -0.014(8) 0.016(12)
C5K 0.097(13) 0.063(11) 0.047(7) 0.018(8) 0.017(9) 0.018(10)
C6K 0.063(10) 0.080(12) 0.048(7) -0.021(8) 0.013(7) -0.021(9)
C7K 0.089(4) 0.054(3) 0.0285(18) 0.0031(19) 0.007(2) 0.020(3)
C8K 0.089(4) 0.054(3) 0.0285(18) 0.0031(19) 0.007(2) 0.020(3)
C9K 0.116(14) 0.044(10) 0.048(8) 0.014(7) 0.043(9) 0.012(10)
C10K 0.089(4) 0.054(3) 0.0285(18) 0.0031(19) 0.007(2) 0.020(3)
C11K 0.113(13) 0.028(8) 0.013(5) 0.003(5) 0.021(7) -0.014(8)
C12K 0.089(4) 0.054(3) 0.0285(18) 0.0031(19) 0.007(2) 0.020(3)
C1L 0.089(4) 0.054(3) 0.0285(18) 0.0031(19) 0.007(2) 0.020(3)
C2L 0.089(4) 0.054(3) 0.0285(18) 0.0031(19) 0.007(2) 0.020(3)

loop_
_atom_type_symbol
_atom_type_description
_atom_type_scat_dispersion_real
_atom_type_scat_dispersion_imag
_atom_type_scat_source
C C 0.0181 0.0091 'International Tables Vol C Tables 4.2.6.8 and 6.1.1.4'
H H 0.0000 0.0000 'International Tables Vol C Tables 4.2.6.8 and 6.1.1.4'
F F 0.0727 0.0534 'International Tables Vol C Tables 4.2.6.8 and 6.1.1.4'
N N 0.0311 0.0180 'International Tables Vol C Tables 4.2.6.8 and 6.1.1.4'
O O 0.0492 0.0322 'International Tables Vol C Tables 4.2.6.8 and 6.1.1.4'
P P 0.2955 0.4335 'International Tables Vol C Tables 4.2.6.8 and 6.1.1.4'

loop_
_geom_angle_atom_site_label_1
_geom_angle_atom_site_label_2
_geom_angle_atom_site_label_3
_geom_angle
_geom_angle_site_symmetry_1
_geom_angle_site_symmetry_3
_geom_angle_publ_flag
C6A C1A C11 122.2(11) . . ?
C6A C1A C2A 113.1(13) . . ?
C11 C1A C2A 124.7(12) . . ?
C3A C2A C1A 125.3(12) . . ?
C3A C2A H2A 117.3 . . ?
C1A C2A H2A 117.3 . . ?
C2A C3A C4A 121.0(11) . . ?
C2A C3A H3A 119.5 . . ?
C4A C3A H3A 119.5 . . ?
C5A C4A C3A 113.8(12) . . ?
C5A C4A C1B 124.7(11) . . ?
C3A C4A C1B 121.2(11) . . ?
C6A C5A C4A 123.3(12) . . ?
C6A C5A H5A 118.4 . . ?
C4A C5A H5A 118.4 . . ?
C5A C6A C1A 123.0(12) . . ?
C5A C6A H6A 118.5 . . ?
C1A C6A H6A 118.5 . . ?
C6B C1B C2B 115.8(14) . . ?
C6B C1B C4A 122.6(13) . . ?
C2B C1B C4A 121.1(13) . . ?
C3B C2B C1B 123.5(14) . . ?
C3B C2B H2B 118.2 . . ?
C1B C2B H2B 118.2 . . ?
C2B C3B C4B 120.1(13) . . ?
C2B C3B H3B 120.0 . . ?
C4B C3B H3B 120.0 . . ?
C5B C4B C3B 115.8(13) . . ?
C5B C4B C1C 123.0(13) . . ?
C3B C4B C1C 117.8(13) . . ?
C6B C5B C4B 124.1(14) . . ?
C6B C5B H5B 117.9 . . ?
C4B C5B H5B 117.9 . . ?
C5B C6B C1B 120.2(15) . . ?
C5B C6B H6B 119.9 . . ?
C1B C6B H6B 119.9 . . ?
C2C C1C C4B 124.3(13) . . ?
C2C C1C C6C 113.1(13) . . ?
C4B C1C C6C 120.9(13) . . ?
C3C C2C C1C 124.3(12) . . ?
C3C C2C H2C 117.8 . . ?
C1C C2C H2C 117.8 . . ?
C2C C3C C4C 120.9(14) . . ?
C2C C3C H3C 119.6 . . ?
C4C C3C H3C 119.6 . . ?
C3C C4C C5C 115.3(13) . . ?
C3C C4C C1D 121.9(14) . . ?
C5C C4C C1D 117.9(11) . . ?
C6C C5C C4C 122.4(12) . . ?
C6C C5C H5C 118.8 . . ?
C4C C5C H5C 118.8 . . ?
C5C C6C C1C 119.8(13) . . ?
C5C C6C H6C 120.1 . . ?
C1C C6C H6C 120.1 . . ?
C6D C1D C2D 115.7(13) . . ?
C6D C1D C4C 117.7(11) . . ?
C2D C1D C4C 121.7(13) . . ?
C3D C2D C1D 120.4(12) . . ?
C3D C2D H2D 119.8 . . ?
C1D C2D H2D 119.8 . . ?
C4D C3D C2D 122.4(11) . . ?
C4D C3D H3D 118.8 . . ?
C2D C3D H3D 118.8 . . ?
C3D C4D C5D 116.6(12) . . ?
C3D C4D C1E 123.0(12) . . ?
C5D C4D C1E 116.7(11) . . ?
C6D C5D C4D 118.2(12) . . ?
C6D C5D H5D 120.9 . . ?
C4D C5D H5D 120.9 . . ?
C1D C6D C5D 123.5(11) . . ?
C1D C6D H6D 118.3 . . ?
C5D C6D H6D 118.3 . . ?
C2E C1E C6E 113.6(13) . . ?
C2E C1E C4D 119.3(13) . . ?
C6E C1E C4D 124.5(12) . . ?
C3E C2E C1E 125.6(15) . . ?
C3E C2E H2E 117.2 . . ?
C1E C2E H2E 117.2 . . ?
C2E C3E C4E 120.0(13) . . ?
C2E C3E H3E 120.0 . . ?
C4E C3E H3E 120.0 . . ?
C3E C4E C5E 115.4(11) . . ?
C3E C4E C1F 122.5(13) . . ?
C5E C4E C1F 122.0(12) . . ?
C6E C5E C4E 122.4(13) . . ?
C6E C5E H5E 118.8 . . ?
C4E C5E H5E 118.8 . . ?
C5E C6E C1E 121.7(13) . . ?
C5E C6E H6E 119.2 . . ?
C1E C6E H6E 119.2 . . ?
C6F C1F C2F 114.5(13) . . ?
C6F C1F C4E 122.8(13) . . ?
C2F C1F C4E 122.2(12) . . ?
C1F C2F C3F 122.5(11) . . ?
C1F C2F H2F 118.8 . . ?
C3F C2F H2F 118.8 . . ?
C4F C3F C2F 119.6(11) . . ?
C4F C3F H3F 120.2 . . ?
C2F C3F H3F 120.2 . . ?
C5F C4F C3F 115.8(12) . . ?
C5F C4F C13 124.0(12) . . ?
C3F C4F C13 120.1(10) . . ?
C4F C5F C6F 122.1(13) . . ?
C4F C5F H5F 119.0 . . ?
C6F C5F H5F 119.0 . . ?
C1F C6F C5F 125.5(14) . . ?
C1F C6F H6F 117.2 . . ?
C5F C6F H6F 117.2 . . ?
C61 C11 C1A 123.8(12) . . ?
C61 C11 C21 115.8(12) . . ?
C1A C11 C21 120.2(11) . . ?
C31 C21 C11 121.5(11) . . ?
C31 C21 H21 119.3 . . ?
C11 C21 H21 119.3 . . ?
C21 C31 C41 118.2(12) . . ?
C21 C31 C01 117.7(11) . . ?
C41 C31 C01 124.0(12) . . ?
O11 C41 C31 117.8(12) . . ?
O11 C41 C51 120.3(11) . . ?
C31 C41 C51 122.0(13) . . ?
C61 C51 C41 117.7(11) . . ?
C61 C51 C04 120.7(11) . . ?
C41 C51 C04 121.4(12) . . ?
C51 C61 C11 124.2(12) . . ?
C51 C61 H61 117.9 . . ?
C11 C61 H61 117.9 . . ?
C41 O11 C71 115.2(10) . . ?
O11 C71 C81 110.0(11) . . ?
O11 C71 H71A 109.7 . . ?
C81 C71 H71A 109.7 . . ?
O11 C71 H71B 109.7 . . ?
C81 C71 H71B 109.7 . . ?
H71A C71 H71B 108.2 . . ?
C71 C81 C91 123.6(11) . . ?
C71 C81 H81A 106.4 . . ?
C91 C81 H81A 106.4 . . ?
C71 C81 H81B 106.4 . . ?
C91 C81 H81B 106.4 . . ?
H81A C81 H81B 106.5 . . ?
C101 C91 C81 99.8(13) . . ?
C101 C91 H91A 111.8 . . ?
C81 C91 H91A 111.8 . . ?
C101 C91 H91B 111.8 . . ?
C81 C91 H91B 111.8 . . ?
H91A C91 H91B 109.5 . . ?
C91 C101 H10A 109.5 . . ?
C91 C101 H10B 109.5 . . ?
H10A C101 H10B 109.5 . . ?
C91 C101 H10C 109.5 . . ?
H10A C101 H10C 109.5 . . ?
H10B C101 H10C 109.5 . . ?
C12 C01 C31 113.6(8) . . ?
C12 C01 H01A 108.8 . . ?
C31 C01 H01A 108.8 . . ?
C12 C01 H01B 108.8 . . ?
C31 C01 H01B 108.8 . . ?
H01A C01 H01B 107.7 . . ?
C62 C12 C22 115.4(11) . . ?
C62 C12 C01 122.9(11) . . ?
C22 C12 C01 121.7(10) . . ?
C32 C22 O12 123.7(10) . . ?
C32 C22 C12 119.8(11) . . ?
O12 C22 C12 116.1(10) . . ?
C42 C32 C22 123.1(11) . . ?
C42 C32 C02 116.2(10) . . ?
C22 C32 C02 120.7(10) . . ?
C32 C42 C52 118.4(12) . . ?
C32 C42 H42 120.8 . . ?
C52 C42 H42 120.8 . . ?
C62 C52 C42 116.9(11) . . ?
C62 C52 H52 121.6 . . ?
C42 C52 H52 121.6 . . ?
C12 C62 C52 125.5(11) . . ?
C12 C62 H62 117.3 . . ?
C52 C62 H62 117.3 . . ?
C22 O12 C72 109.9(9) . . ?
O12 C72 C82 115.5(10) . . ?
O12 C72 H72A 108.4 . . ?
C82 C72 H72A 108.4 . . ?
O12 C72 H72B 108.4 . . ?
C82 C72 H72B 108.4 . . ?
H72A C72 H72B 107.5 . . ?
C92 C82 C72 113.5(11) . . ?
C92 C82 H82A 108.9 . . ?
C72 C82 H82A 108.9 . . ?
C92 C82 H82B 108.9 . . ?
C72 C82 H82B 108.9 . . ?
H82A C82 H82B 107.7 . . ?
C82 C92 C102 112.1(10) . . ?
C82 C92 H92A 109.2 . . ?
C102 C92 H92A 109.2 . . ?
C82 C92 H92B 109.2 . . ?
C102 C92 H92B 109.2 . . ?
H92A C92 H92B 107.9 . . ?
C92 C102 H10D 109.5 . . ?
C92 C102 H10E 109.5 . . ?
H10D C102 H10E 109.5 . . ?
C92 C102 H10F 109.5 . . ?
H10D C102 H10F 109.5 . . ?
H10E C102 H10F 109.5 . . ?
C32 C02 C33 105.1(8) . . ?
C32 C02 H02A 110.7 . . ?
C33 C02 H02A 110.7 . . ?
C32 C02 H02B 110.7 . . ?
C33 C02 H02B 110.7 . . ?
H02A C02 H02B 108.8 . . ?
C23 C13 C63 117.0(12) . . ?
C23 C13 C4F 117.8(11) . . ?
C63 C13 C4F 125.1(11) . . ?
C13 C23 C33 121.5(12) . . ?
C13 C23 H23 119.2 . . ?
C33 C23 H23 119.2 . . ?
C23 C33 C43 120.8(11) . . ?
C23 C33 C02 119.9(11) . . ?
C43 C33 C02 119.3(11) . . ?
O13 C43 C33 122.8(11) . . ?
O13 C43 C53 119.2(10) . . ?
C33 C43 C53 117.9(11) . . ?
C63 C53 C43 119.0(11) . . ?
C63 C53 C03 121.4(12) . . ?
C43 C53 C03 119.3(11) . . ?
C53 C63 C13 122.7(11) . . ?
C53 C63 H63 118.7 . . ?
C13 C63 H63 118.7 . . ?
C43 O13 C73 113.4(9) . . ?
O13 C73 C83 110.0(10) . . ?
O13 C73 H73A 109.7 . . ?
C83 C73 H73A 109.7 . . ?
O13 C73 H73B 109.7 . . ?
C83 C73 H73B 109.7 . . ?
H73A C73 H73B 108.2 . . ?
C73 C83 C93 112.8(12) . . ?
C73 C83 H83A 109.0 . . ?
C93 C83 H83A 109.0 . . ?
C73 C83 H83B 109.0 . . ?
C93 C83 H83B 109.0 . . ?
H83A C83 H83B 107.8 . . ?
C103 C93 C83 118.1(12) . . ?
C103 C93 H93A 107.8 . . ?
C83 C93 H93A 107.8 . . ?
C103 C93 H93B 107.8 . . ?
C83 C93 H93B 107.8 . . ?
H93A C93 H93B 107.1 . . ?
C93 C103 H10G 109.5 . . ?
C93 C103 H10H 109.5 . . ?
H10G C103 H10H 109.5 . . ?
C93 C103 H10I 109.5 . . ?
H10G C103 H10I 109.5 . . ?
H10H C103 H10I 109.5 . . ?
C14 C03 C53 112.2(9) . . ?
C14 C03 H03A 109.2 . . ?
C53 C03 H03A 109.2 . . ?
C14 C03 H03B 109.2 . . ?
C53 C03 H03B 109.2 . . ?
H03A C03 H03B 107.9 . . ?
C64 C14 C24 117.0(11) . . ?
C64 C14 C03 125.1(10) . . ?
C24 C14 C03 117.9(10) . . ?
C34 C24 O14 121.6(9) . . ?
C34 C24 C14 120.4(11) . . ?
O14 C24 C14 117.9(11) . . ?
C44 C34 C24 121.5(10) . . ?
C44 C34 C04 118.3(11) . . ?
C24 C34 C04 120.1(11) . . ?
C34 C44 C54 118.2(12) . . ?
C34 C44 H44 120.9 . . ?
C54 C44 H44 120.9 . . ?
C64 C54 C44 118.5(12) . . ?
C64 C54 H54 120.8 . . ?
C44 C54 H54 120.8 . . ?
C14 C64 C54 124.3(10) . . ?
C14 C64 H64 117.9 . . ?
C54 C64 H64 117.9 . . ?
C24 O14 C74 115.2(9) . . ?
O14 C74 C84 108.7(10) . . ?
O14 C74 H74A 110.0 . . ?
C84 C74 H74A 110.0 . . ?
O14 C74 H74B 110.0 . . ?
C84 C74 H74B 110.0 . . ?
H74A C74 H74B 108.3 . . ?
C74 C84 C94 110.8(11) . . ?
C74 C84 H84A 109.5 . . ?
C94 C84 H84A 109.5 . . ?
C74 C84 H84B 109.5 . . ?
C94 C84 H84B 109.5 . . ?
H84A C84 H84B 108.1 . . ?
C84 C94 C104 112.9(11) . . ?
C84 C94 H94A 109.0 . . ?
C104 C94 H94A 109.0 . . ?
C84 C94 H94B 109.0 . . ?
C104 C94 H94B 109.0 . . ?
H94A C94 H94B 107.8 . . ?
C94 C104 H10J 109.5 . . ?
C94 C104 H10K 109.5 . . ?
H10J C104 H10K 109.5 . . ?
C94 C104 H10L 109.5 . . ?
H10J C104 H10L 109.5 . . ?
H10K C104 H10L 109.5 . . ?
C51 C04 C34 111.0(9) . . ?
C51 C04 H04A 109.4 . . ?
C34 C04 H04A 109.4 . . ?
C51 C04 H04B 109.4 . . ?
C34 C04 H04B 109.4 . . ?
H04A C04 H04B 108.0 . . ?
F5A P1 F4A 89.2(5) . . ?
F5A P1 F1A 93.2(4) . . ?
F4A P1 F1A 177.6(6) . . ?
F5A P1 F6A 91.4(5) . . ?
F4A P1 F6A 89.9(5) . . ?
F1A P1 F6A 89.3(5) . . ?
F5A P1 F2A 90.4(5) . . ?
F4A P1 F2A 90.6(5) . . ?
F1A P1 F2A 90.1(4) . . ?
F6A P1 F2A 178.1(6) . . ?
F5A P1 F3A 177.9(5) . . ?
F4A P1 F3A 89.2(4) . . ?
F1A P1 F3A 88.5(5) . . ?
F6A P1 F3A 89.7(5) . . ?
F2A P1 F3A 88.4(4) . . ?
F6B P2 F5B 87.8(5) . . ?
F6B P2 F2B 89.3(5) . . ?
F5B P2 F2B 92.1(5) . . ?
F6B P2 F3B 93.6(5) . . ?
F5B P2 F3B 177.4(5) . . ?
F2B P2 F3B 90.0(5) . . ?
F6B P2 F4B 179.8(7) . . ?
F5B P2 F4B 92.1(5) . . ?
F2B P2 F4B 91.0(6) . . ?
F3B P2 F4B 86.4(5) . . ?
F6B P2 F1B 88.5(5) . . ?
F5B P2 F1B 89.8(5) . . ?
F2B P2 F1B 177.0(6) . . ?
F3B P2 F1B 88.2(4) . . ?
F4B P2 F1B 91.3(5) . . ?
O1S C1S C2S 122.8(18) . . ?
O1S C1S C3S 120.9(17) . . ?
C2S C1S C3S 116.2(15) . . ?
C1S C2S H2SA 109.5 . . ?
C1S C2S H2SB 109.5 . . ?
H2SA C2S H2SB 109.5 . . ?
C1S C2S H2SC 109.5 . . ?
H2SA C2S H2SC 109.5 . . ?
H2SB C2S H2SC 109.5 . . ?
C1S C3S H3SA 109.5 . . ?
C1S C3S H3SB 109.5 . . ?
H3SA C3S H3SB 109.5 . . ?
C1S C3S H3SC 109.5 . . ?
H3SA C3S H3SC 109.5 . . ?
H3SB C3S H3SC 109.5 . . ?
C1K N1 C11K 121.9(12) . . ?
C1K N1 C1L 119.6(12) . . ?
C11K N1 C1L 118.3(11) . . ?
C8K N2 C10K 120.1(13) . . ?
C8K N2 C2L 120.5(11) . . ?
C10K N2 C2L 118.7(11) . . ?
N1 C1K C2K 121.7(13) . . ?
N1 C1K H1K 119.2 . . ?
C2K C1K H1K 119.2 . . ?
C3K C2K C1K 119.3(13) . . ?
C3K C2K H2K 120.4 . . ?
C1K C2K H2K 120.4 . . ?
C2K C3K C9K 118.2(12) . . ?
C2K C3K H3K 120.9 . . ?
C9K C3K H3K 120.9 . . ?
C5K C4K C9K 121.8(14) . . ?
C5K C4K H4K 119.1 . . ?
C9K C4K H4K 119.1 . . ?
C4K C5K C12K 121.4(15) . . ?
C4K C5K H5K 119.3 . . ?
C12K C5K H5K 119.3 . . ?
C7K C6K C12K 121.9(14) . . ?
C7K C6K H6K 119.1 . . ?
C12K C6K H6K 119.1 . . ?
C6K C7K C8K 118.4(14) . . ?
C6K C7K H7K 120.8 . . ?
C8K C7K H7K 120.8 . . ?
N2 C8K C7K 121.3(12) . . ?
N2 C8K H8K 119.4 . . ?
C7K C8K H8K 119.4 . . ?
C11K C9K C3K 121.7(13) . . ?
C11K C9K C4K 115.5(14) . . ?
C3K C9K C4K 122.5(13) . . ?
N2 C10K C12K 122.2(14) . . ?
N2 C10K C11K 119.6(13) . . ?
C12K C10K C11K 118.1(12) . . ?
N1 C11K C9K 117.2(13) . . ?
N1 C11K C10K 119.9(11) . . ?
C9K C11K C10K 122.9(12) . . ?
C10K C12K C6K 116.0(12) . . ?
C10K C12K C5K 119.5(14) . . ?
C6K C12K C5K 124.5(14) . . ?
C2L C1L N1 109.7(9) . . ?
C2L C1L H1LA 109.7 . . ?
N1 C1L H1LA 109.7 . . ?
C2L C1L H2LA 109.7 . . ?
N1 C1L H2LA 109.7 . . ?
H1LA C1L H2LA 108.2 . . ?
C1L C2L N2 109.9(11) . . ?
C1L C2L H3L 109.7 . . ?
N2 C2L H3L 109.7 . . ?
C1L C2L H4L 109.7 . . ?
N2 C2L H4L 109.7 . . ?
H3L C2L H4L 108.2 . . ?

loop_
_geom_bond_atom_site_label_1
_geom_bond_atom_site_label_2
_geom_bond_distance
_geom_bond_site_symmetry_2
_geom_bond_publ_flag
C1A C6A 1.407(17) . ?
C1A C11 1.415(17) . ?
C1A C2A 1.416(14) . ?
C2A C3A 1.346(15) . ?
C2A H2A 0.9500 . ?
C3A C4A 1.453(15) . ?
C3A H3A 0.9500 . ?
C4A C5A 1.403(15) . ?
C4A C1B 1.477(17) . ?
C5A C6A 1.379(17) . ?
C5A H5A 0.9500 . ?
C6A H6A 0.9500 . ?
C1B C6B 1.378(16) . ?
C1B C2B 1.393(16) . ?
C2B C3B 1.356(17) . ?
C2B H2B 0.9500 . ?
C3B C4B 1.389(17) . ?
C3B H3B 0.9500 . ?
C4B C5B 1.373(16) . ?
C4B C1C 1.435(17) . ?
C5B C6B 1.357(17) . ?
C5B H5B 0.9500 . ?
C6B H6B 0.9500 . ?
C1C C2C 1.377(17) . ?
C1C C6C 1.448(16) . ?
C2C C3C 1.348(17) . ?
C2C H2C 0.9500 . ?
C3C C4C 1.394(14) . ?
C3C H3C 0.9500 . ?
C4C C5C 1.398(17) . ?
C4C C1D 1.507(17) . ?
C5C C6C 1.369(16) . ?
C5C H5C 0.9500 . ?
C6C H6C 0.9500 . ?
C1D C6D 1.351(16) . ?
C1D C2D 1.418(13) . ?
C2D C3D 1.382(14) . ?
C2D H2D 0.9500 . ?
C3D C4D 1.368(15) . ?
C3D H3D 0.9500 . ?
C4D C5D 1.441(14) . ?
C4D C1E 1.454(16) . ?
C5D C6D 1.405(15) . ?
C5D H5D 0.9500 . ?
C6D H6D 0.9500 . ?
C1E C2E 1.397(16) . ?
C1E C6E 1.405(16) . ?
C2E C3E 1.326(16) . ?
C2E H2E 0.9500 . ?
C3E C4E 1.402(16) . ?
C3E H3E 0.9500 . ?
C4E C5E 1.410(15) . ?
C4E C1F 1.462(16) . ?
C5E C6E 1.346(16) . ?
C5E H5E 0.9500 . ?
C6E H6E 0.9500 . ?
C1F C6F 1.316(16) . ?
C1F C2F 1.394(15) . ?
C2F C3F 1.418(15) . ?
C2F H2F 0.9500 . ?
C3F C4F 1.401(16) . ?
C3F H3F 0.9500 . ?
C4F C5F 1.365(15) . ?
C4F C13 1.470(16) . ?
C5F C6F 1.367(17) . ?
C5F H5F 0.9500 . ?
C6F H6F 0.9500 . ?
C11 C61 1.377(14) . ?
C11 C21 1.433(15) . ?
C21 C31 1.378(16) . ?
C21 H21 0.9500 . ?
C31 C41 1.385(15) . ?
C31 C01 1.513(14) . ?
C41 O11 1.385(15) . ?
C41 C51 1.386(16) . ?
C51 C61 1.362(16) . ?
C51 C04 1.538(13) . ?
C61 H61 0.9500 . ?
O11 C71 1.425(12) . ?
C71 C81 1.474(17) . ?
C71 H71A 0.9900 . ?
C71 H71B 0.9900 . ?
C81 C91 1.644(19) . ?
C81 H81A 0.9900 . ?
C81 H81B 0.9900 . ?
C91 C101 1.378(13) . ?
C91 H91A 0.9900 . ?
C91 H91B 0.9900 . ?
C101 H10A 0.9800 . ?
C101 H10B 0.9800 . ?
C101 H10C 0.9800 . ?
C01 C12 1.456(14) . ?
C01 H01A 0.9900 . ?
C01 H01B 0.9900 . ?
C12 C62 1.369(15) . ?
C12 C22 1.444(14) . ?
C22 C32 1.364(14) . ?
C22 O12 1.374(13) . ?
C32 C42 1.353(14) . ?
C32 C02 1.588(12) . ?
C42 C52 1.449(13) . ?
C42 H42 0.9500 . ?
C52 C62 1.378(14) . ?
C52 H52 0.9500 . ?
C62 H62 0.9500 . ?
O12 C72 1.428(13) . ?
C72 C82 1.520(13) . ?
C72 H72A 0.9900 . ?
C72 H72B 0.9900 . ?
C82 C92 1.465(15) . ?
C82 H82A 0.9900 . ?
C82 H82B 0.9900 . ?
C92 C102 1.557(11) . ?
C92 H92A 0.9900 . ?
C92 H92B 0.9900 . ?
C102 H10D 0.9800 . ?
C102 H10E 0.9800 . ?
C102 H10F 0.9800 . ?
C02 C33 1.600(13) . ?
C02 H02A 0.9900 . ?
C02 H02B 0.9900 . ?
C13 C23 1.371(14) . ?
C13 C63 1.395(15) . ?
C23 C33 1.387(16) . ?
C23 H23 0.9500 . ?
C33 C43 1.389(15) . ?
C43 O13 1.383(13) . ?
C43 C53 1.402(16) . ?
C53 C63 1.383(16) . ?
C53 C03 1.502(14) . ?
C63 H63 0.9500 . ?
O13 C73 1.442(12) . ?
C73 C83 1.488(15) . ?
C73 H73A 0.9900 . ?
C73 H73B 0.9900 . ?
C83 C93 1.511(15) . ?
C83 H83A 0.9900 . ?
C83 H83B 0.9900 . ?
C93 C103 1.496(15) . ?
C93 H93A 0.9900 . ?
C93 H93B 0.9900 . ?
C103 H10G 0.9800 . ?
C103 H10H 0.9800 . ?
C103 H10I 0.9800 . ?
C03 C14 1.488(14) . ?
C03 H03A 0.9900 . ?
C03 H03B 0.9900 . ?
C14 C64 1.341(15) . ?
C14 C24 1.432(13) . ?
C24 C34 1.394(15) . ?
C24 O14 1.395(13) . ?
C34 C44 1.380(16) . ?
C34 C04 1.557(12) . ?
C44 C54 1.428(14) . ?
C44 H44 0.9500 . ?
C54 C64 1.396(15) . ?
C54 H54 0.9500 . ?
C64 H64 0.9500 . ?
O14 C74 1.429(13) . ?
C74 C84 1.510(15) . ?
C74 H74A 0.9900 . ?
C74 H74B 0.9900 . ?
C84 C94 1.513(16) . ?
C84 H84A 0.9900 . ?
C84 H84B 0.9900 . ?
C94 C104 1.533(15) . ?
C94 H94A 0.9900 . ?
C94 H94B 0.9900 . ?
C104 H10J 0.9800 . ?
C104 H10K 0.9800 . ?
C104 H10L 0.9800 . ?
C04 H04A 0.9900 . ?
C04 H04B 0.9900 . ?
P1 F5A 1.570(8) . ?
P1 F4A 1.572(7) . ?
P1 F1A 1.580(7) . ?
P1 F6A 1.583(8) . ?
P1 F2A 1.597(8) . ?
P1 F3A 1.634(8) . ?
P2 F6B 1.551(9) . ?
P2 F5B 1.558(8) . ?
P2 F2B 1.564(9) . ?
P2 F3B 1.589(9) . ?
P2 F4B 1.598(9) . ?
P2 F1B 1.608(8) . ?
O1S C1S 1.167(17) . ?
C1S C2S 1.454(17) . ?
C1S C3S 1.482(19) . ?
C2S H2SA 0.9800 . ?
C2S H2SB 0.9800 . ?
C2S H2SC 0.9800 . ?
C3S H3SA 0.9800 . ?
C3S H3SB 0.9800 . ?
C3S H3SC 0.9800 . ?
N1 C1K 1.300(15) . ?
N1 C11K 1.404(15) . ?
N1 C1L 1.474(12) . ?
N2 C8K 1.313(15) . ?
N2 C10K 1.349(14) . ?
N2 C2L 1.502(15) . ?
C1K C2K 1.465(14) . ?
C1K H1K 0.9500 . ?
C2K C3K 1.352(16) . ?
C2K H2K 0.9500 . ?
C3K C9K 1.430(19) . ?
C3K H3K 0.9500 . ?
C4K C5K 1.344(19) . ?
C4K C9K 1.441(19) . ?
C4K H4K 0.9500 . ?
C5K C12K 1.441(16) . ?
C5K H5K 0.9500 . ?
C6K C7K 1.355(15) . ?
C6K C12K 1.383(17) . ?
C6K H6K 0.9500 . ?
C7K C8K 1.377(16) . ?
C7K H7K 0.9500 . ?
C8K H8K 0.9500 . ?
C9K C11K 1.416(16) . ?
C10K C12K 1.377(18) . ?
C10K C11K 1.427(18) . ?
C1L C2L 1.469(15) . ?
C1L H1LA 0.9900 . ?
C1L H2LA 0.9900 . ?
C2L H3L 0.9900 . ?
C2L H4L 0.9900 . ?

loop_
_geom_hbond_atom_site_label_D
_geom_hbond_atom_site_label_H
_geom_hbond_atom_site_label_A
_geom_hbond_distance_DH
_geom_hbond_distance_HA
_geom_hbond_distance_DA
_geom_hbond_angle_DHA
_geom_hbond_site_symmetry_A
C84 H84B O13 0.99 2.31 3.181(15) 146.5 .
C1L H1LA F3B 0.99 2.24 3.203(16) 162.6 2_656
C2L H3L F3B 0.99 2.29 3.267(13) 167.7 4_565
